data_4327760
loop_
_publ_author_name
'Zhiwei Liu'
'Peter I. Djurovich'
'Matthew T. Whited'
'Mark E. Thompson'

_publ_contact_author_address
;Department of Chemistry
University of Southern California
Los Angeles, CA 90089
;
_publ_contact_author_email met@usc.edu
_publ_contact_author_fax '(+1) 213-740-8594'
_publ_contact_author_name 'Mark E. Thompson'
_publ_section_title
;
 Cu4I4 Clusters Supported by P^N-type Ligands: New Structures with Tunable
 Emission Colors
;
_journal_name_full 'Inorganic Chemistry'
_journal_page_first 230
_journal_page_last 236
_journal_paper_doi 10.1021/ic2015226
_journal_volume 51
_journal_year 2012
_chemical_formula_moiety 'C28 H48 Cu2 I2 N2 P2'
_chemical_formula_sum 'C28 H48 Cu2 I2 N2 P2'
_chemical_formula_weight 855.50
_chemical_name_systematic
; 
 ? 
;
_space_group_IT_number 14
_symmetry_cell_setting monoclinic
_symmetry_space_group_name_Hall '-P 2ybc'
_symmetry_space_group_name_H-M 'P 1 21/c 1'
_atom_sites_solution_hydrogens geom
_atom_sites_solution_primary direct
_atom_sites_solution_secondary difmap
_audit_creation_method SHELXL-97
_cell_angle_alpha 90.00
_cell_angle_beta 90.725(15)
_cell_angle_gamma 90.00
_cell_formula_units_Z 4
_cell_length_a 12.6422(16)
_cell_length_b 13.595(2)
_cell_length_c 20.171(3)
_cell_measurement_reflns_used 8866
_cell_measurement_temperature 130(2)
_cell_measurement_theta_max 27.54
_cell_measurement_theta_min 2.41
_cell_volume 3466.5(8)
_computing_cell_refinement 'Bruker SMART'
_computing_data_collection 'Bruker SMART'
_computing_data_reduction 'Bruker SAINT'
_computing_molecular_graphics 'Bruker SHELXTL'
_computing_publication_material 'Bruker SHELXTL'
_computing_structure_refinement 'SHELXL-97 (Sheldrick, 2008)'
_computing_structure_solution 'SHELXS-97 (Sheldrick, 2008)'
_diffrn_ambient_temperature 130(2)
_diffrn_measured_fraction_theta_full 0.999
_diffrn_measured_fraction_theta_max 0.974
_diffrn_measurement_device_type 'CCD area detector'
_diffrn_measurement_method 'phi and omega scans'
_diffrn_radiation_monochromator graphite
_diffrn_radiation_source 'fine-focus sealed tube'
_diffrn_radiation_type MoK\a
_diffrn_radiation_wavelength 0.71073
_diffrn_reflns_av_R_equivalents 0.0364
_diffrn_reflns_av_sigmaI/netI 0.0477
_diffrn_reflns_limit_h_max 16
_diffrn_reflns_limit_h_min -16
_diffrn_reflns_limit_k_max 16
_diffrn_reflns_limit_k_min -17
_diffrn_reflns_limit_l_max 17
_diffrn_reflns_limit_l_min -26
_diffrn_reflns_number 21051
_diffrn_reflns_theta_full 25.00
_diffrn_reflns_theta_max 27.55
_diffrn_reflns_theta_min 1.61
_exptl_absorpt_coefficient_mu 3.119
_exptl_absorpt_correction_T_max 0.7456
_exptl_absorpt_correction_T_min 0.6699
_exptl_absorpt_correction_type multi-scan
_exptl_absorpt_process_details 'Bruker SADABS'
_exptl_crystal_colour yellow
_exptl_crystal_density_diffrn 1.639
_exptl_crystal_description prism
_exptl_crystal_F_000 1696
_exptl_crystal_size_max 0.15
_exptl_crystal_size_mid 0.15
_exptl_crystal_size_min 0.09
_refine_diff_density_max 1.388
_refine_diff_density_min -0.771
_refine_diff_density_rms 0.110
_refine_ls_extinction_method none
_refine_ls_goodness_of_fit_ref 1.430
_refine_ls_hydrogen_treatment constr
_refine_ls_matrix_type full
_refine_ls_number_parameters 337
_refine_ls_number_reflns 7810
_refine_ls_number_restraints 0
_refine_ls_restrained_S_all 1.430
_refine_ls_R_factor_all 0.0606
_refine_ls_R_factor_gt 0.0392
_refine_ls_shift/su_max 0.001
_refine_ls_shift/su_mean 0.000
_refine_ls_structure_factor_coef Fsqd
_refine_ls_weighting_details 'calc w=1/[\s^2^(Fo^2^)+(0.0000P)^2^+0.0000P] where P=(Fo^2^+2Fc^2^)/3'
_refine_ls_weighting_scheme calc
_refine_ls_wR_factor_gt 0.0537
_refine_ls_wR_factor_ref 0.0564
_reflns_number_gt 5866
_reflns_number_total 7810
_reflns_threshold_expression >2sigma(I)
_cod_data_source_file ic2015226_si_001_1.cif
_cod_data_source_block zl13
_cod_original_cell_volume 3466.6(9)
_cod_original_sg_symbol_Hall -P2ybc
_cod_database_code 4327760

loop_
_symmetry_equiv_pos_as_xyz
'x, y, z'
'-x, y+1/2, -z+1/2'
'-x, -y, -z'
'x, -y-1/2, z-1/2'

loop_
_atom_site_label
_atom_site_type_symbol
_atom_site_fract_x
_atom_site_fract_y
_atom_site_fract_z
_atom_site_U_iso_or_equiv
_atom_site_adp_type
_atom_site_occupancy
_atom_site_symmetry_multiplicity
_atom_site_calc_flag
_atom_site_refinement_flags
Cu1 Cu 0.22914(4) 0.52220(3) 0.25137(2) 0.02816(12) Uani 1 1 d .
Cu2 Cu 0.27372(4) 0.72276(3) 0.26383(2) 0.03012(13) Uani 1 1 d .
I1 I 0.40734(2) 0.598785(19) 0.208798(15) 0.03555(8) Uani 1 1 d .
I2 I 0.08881(2) 0.653966(19) 0.219753(15) 0.03913(9) Uani 1 1 d .
N1 N 0.2053(2) 0.4063(2) 0.18215(16) 0.0281(8) Uani 1 1 d .
N2 N 0.2917(2) 0.8485(2) 0.20235(16) 0.0291(8) Uani 1 1 d .
P1 P 0.21115(8) 0.40781(7) 0.32994(5) 0.0255(2) Uani 1 1 d .
P2 P 0.29980(8) 0.82547(7) 0.34946(5) 0.0282(3) Uani 1 1 d .
C1 C 0.2182(3) 0.4156(3) 0.1168(2) 0.0359(11) Uani 1 1 d .
H1 H 0.2383 0.4783 0.1003 0.043 Uiso 1 1 calc R
C2 C 0.2045(3) 0.3405(3) 0.0717(2) 0.0383(11) Uani 1 1 d .
H2 H 0.2142 0.3511 0.0257 0.046 Uiso 1 1 calc R
C3 C 0.1763(3) 0.2495(3) 0.0958(2) 0.0350(11) Uani 1 1 d .
H3 H 0.1658 0.1958 0.0664 0.042 Uiso 1 1 calc R
C4 C 0.1635(3) 0.2374(3) 0.1626(2) 0.0300(10) Uani 1 1 d .
H4 H 0.1447 0.1749 0.1799 0.036 Uiso 1 1 calc R
C5 C 0.1781(3) 0.3174(3) 0.2051(2) 0.0272(9) Uani 1 1 d .
C6 C 0.1573(3) 0.3083(3) 0.27824(19) 0.0360(11) Uani 1 1 d .
H6A H 0.1874 0.2452 0.2941 0.043 Uiso 1 1 calc R
H6B H 0.0798 0.3053 0.2846 0.043 Uiso 1 1 calc R
C7 C 0.1077(3) 0.4175(3) 0.39524(19) 0.0306(10) Uani 1 1 d .
C8 C 0.1507(3) 0.4824(3) 0.4514(2) 0.0448(12) Uani 1 1 d .
H8A H 0.1787 0.5436 0.4329 0.067 Uiso 1 1 calc R
H8B H 0.2074 0.4475 0.4752 0.067 Uiso 1 1 calc R
H8C H 0.0936 0.4978 0.4822 0.067 Uiso 1 1 calc R
C9 C 0.0133(3) 0.4701(3) 0.3638(2) 0.0479(12) Uani 1 1 d .
H9A H -0.0429 0.4767 0.3965 0.072 Uiso 1 1 calc R
H9B H -0.0131 0.4318 0.3258 0.072 Uiso 1 1 calc R
H9C H 0.0350 0.5355 0.3487 0.072 Uiso 1 1 calc R
C10 C 0.0682(3) 0.3204(3) 0.4242(2) 0.0445(12) Uani 1 1 d .
H10A H 0.0171 0.3339 0.4591 0.067 Uiso 1 1 calc R
H10B H 0.1282 0.2835 0.4429 0.067 Uiso 1 1 calc R
H10C H 0.0341 0.2814 0.3891 0.067 Uiso 1 1 calc R
C11 C 0.3389(3) 0.3564(3) 0.3629(2) 0.0316(10) Uani 1 1 d .
C12 C 0.4018(3) 0.4383(3) 0.3967(2) 0.0473(13) Uani 1 1 d .
H12A H 0.4735 0.4150 0.4069 0.071 Uiso 1 1 calc R
H12B H 0.3669 0.4573 0.4379 0.071 Uiso 1 1 calc R
H12C H 0.4054 0.4953 0.3671 0.071 Uiso 1 1 calc R
C13 C 0.4002(3) 0.3250(3) 0.3014(2) 0.0457(12) Uani 1 1 d .
H13A H 0.4046 0.3805 0.2706 0.069 Uiso 1 1 calc R
H13B H 0.3635 0.2701 0.2797 0.069 Uiso 1 1 calc R
H13C H 0.4717 0.3044 0.3146 0.069 Uiso 1 1 calc R
C14 C 0.3302(3) 0.2671(3) 0.4103(2) 0.0513(13) Uani 1 1 d .
H14A H 0.4005 0.2387 0.4179 0.077 Uiso 1 1 calc R
H14B H 0.2835 0.2175 0.3903 0.077 Uiso 1 1 calc R
H14C H 0.3010 0.2888 0.4526 0.077 Uiso 1 1 calc R
C15 C 0.2743(3) 0.8471(3) 0.1369(2) 0.0351(10) Uani 1 1 d .
H15 H 0.2529 0.7868 0.1170 0.042 Uiso 1 1 calc R
C16 C 0.2854(3) 0.9275(3) 0.0971(2) 0.0361(11) Uani 1 1 d .
H16 H 0.2728 0.9231 0.0506 0.043 Uiso 1 1 calc R
C17 C 0.3153(3) 1.0145(3) 0.1256(2) 0.0375(11) Uani 1 1 d .
H17 H 0.3232 1.0719 0.0992 0.045 Uiso 1 1 calc R
C18 C 0.3338(3) 1.0183(3) 0.1923(2) 0.0357(11) Uani 1 1 d .
H18 H 0.3547 1.0783 0.2128 0.043 Uiso 1 1 calc R
C19 C 0.3218(3) 0.9336(3) 0.2300(2) 0.0286(10) Uani 1 1 d .
C20 C 0.3493(3) 0.9327(3) 0.30310(19) 0.0330(10) Uani 1 1 d .
H20A H 0.3206 0.9931 0.3235 0.040 Uiso 1 1 calc R
H20B H 0.4273 0.9350 0.3081 0.040 Uiso 1 1 calc R
C21 C 0.4098(3) 0.8058(3) 0.4121(2) 0.0346(11) Uani 1 1 d .
C22 C 0.3725(4) 0.7329(3) 0.4643(2) 0.0549(14) Uani 1 1 d .
H22A H 0.3408 0.6755 0.4424 0.082 Uiso 1 1 calc R
H22B H 0.3199 0.7645 0.4925 0.082 Uiso 1 1 calc R
H22C H 0.4330 0.7117 0.4916 0.082 Uiso 1 1 calc R
C23 C 0.5000(3) 0.7591(3) 0.3741(2) 0.0487(13) Uani 1 1 d .
H23A H 0.5269 0.8062 0.3417 0.073 Uiso 1 1 calc R
H23B H 0.4742 0.7001 0.3511 0.073 Uiso 1 1 calc R
H23C H 0.5569 0.7409 0.4052 0.073 Uiso 1 1 calc R
C24 C 0.4522(3) 0.8985(3) 0.4468(2) 0.0472(12) Uani 1 1 d .
H24A H 0.5154 0.8818 0.4731 0.071 Uiso 1 1 calc R
H24B H 0.3978 0.9251 0.4760 0.071 Uiso 1 1 calc R
H24C H 0.4704 0.9479 0.4134 0.071 Uiso 1 1 calc R
C25 C 0.1760(3) 0.8720(3) 0.3886(2) 0.0391(11) Uani 1 1 d .
C26 C 0.1918(3) 0.9531(3) 0.4419(2) 0.0611(15) Uani 1 1 d .
H26A H 0.1230 0.9810 0.4535 0.092 Uiso 1 1 calc R
H26B H 0.2373 1.0050 0.4244 0.092 Uiso 1 1 calc R
H26C H 0.2251 0.9244 0.4816 0.092 Uiso 1 1 calc R
C27 C 0.1155(3) 0.7857(3) 0.4184(2) 0.0561(14) Uani 1 1 d .
H27A H 0.0471 0.8087 0.4347 0.084 Uiso 1 1 calc R
H27B H 0.1567 0.7577 0.4553 0.084 Uiso 1 1 calc R
H27C H 0.1039 0.7352 0.3844 0.084 Uiso 1 1 calc R
C28 C 0.1087(3) 0.9143(3) 0.3317(2) 0.0539(14) Uani 1 1 d .
H28A H 0.1022 0.8653 0.2962 0.081 Uiso 1 1 calc R
H28B H 0.1427 0.9736 0.3144 0.081 Uiso 1 1 calc R
H28C H 0.0382 0.9309 0.3480 0.081 Uiso 1 1 calc R

loop_
_atom_site_aniso_label
_atom_site_aniso_U_11
_atom_site_aniso_U_22
_atom_site_aniso_U_33
_atom_site_aniso_U_23
_atom_site_aniso_U_13
_atom_site_aniso_U_12
Cu1 0.0302(3) 0.0262(3) 0.0281(3) 0.0001(2) 0.0029(2) -0.0004(2)
Cu2 0.0332(3) 0.0268(3) 0.0304(3) -0.0018(2) 0.0002(2) -0.0007(2)
I1 0.03045(15) 0.02892(15) 0.04750(19) -0.00075(14) 0.00942(14) 0.00004(12)
I2 0.03128(15) 0.03421(17) 0.0517(2) -0.00168(15) -0.00706(14) 0.00546(13)
N1 0.0338(19) 0.0278(19) 0.023(2) 0.0029(16) 0.0028(16) -0.0013(16)
N2 0.0313(19) 0.0282(19) 0.028(2) -0.0008(17) -0.0016(16) 0.0008(16)
P1 0.0253(5) 0.0295(6) 0.0217(6) -0.0005(5) 0.0025(5) -0.0033(5)
P2 0.0292(6) 0.0297(6) 0.0259(6) -0.0015(5) 0.0013(5) -0.0038(5)
C1 0.042(3) 0.032(3) 0.034(3) 0.005(2) 0.003(2) 0.001(2)
C2 0.053(3) 0.041(3) 0.021(2) -0.002(2) 0.002(2) 0.010(2)
C3 0.041(3) 0.035(3) 0.029(3) -0.012(2) -0.004(2) 0.008(2)
C4 0.033(2) 0.023(2) 0.035(3) -0.0025(19) 0.000(2) 0.0020(18)
C5 0.022(2) 0.031(2) 0.028(3) -0.0029(19) 0.0013(19) 0.0022(17)
C6 0.045(3) 0.039(3) 0.024(3) -0.002(2) -0.001(2) -0.013(2)
C7 0.028(2) 0.042(3) 0.022(2) -0.004(2) 0.0033(19) -0.0088(19)
C8 0.047(3) 0.056(3) 0.032(3) -0.012(2) 0.012(2) -0.011(2)
C9 0.031(2) 0.074(3) 0.038(3) 0.008(3) 0.012(2) 0.002(2)
C10 0.047(3) 0.063(3) 0.024(3) 0.004(2) 0.005(2) -0.019(2)
C11 0.030(2) 0.033(2) 0.032(3) 0.005(2) -0.001(2) 0.0006(19)
C12 0.030(2) 0.060(3) 0.052(3) 0.009(3) -0.010(2) -0.005(2)
C13 0.038(3) 0.040(3) 0.059(3) 0.017(2) 0.014(2) 0.015(2)
C14 0.045(3) 0.054(3) 0.055(3) 0.021(3) -0.003(3) 0.005(2)
C15 0.038(2) 0.033(3) 0.034(3) -0.009(2) -0.002(2) 0.006(2)
C16 0.043(3) 0.040(3) 0.025(3) 0.006(2) 0.000(2) 0.013(2)
C17 0.039(3) 0.033(3) 0.040(3) 0.012(2) 0.002(2) 0.009(2)
C18 0.037(2) 0.025(2) 0.046(3) 0.003(2) -0.001(2) 0.0032(19)
C19 0.024(2) 0.030(2) 0.032(3) 0.000(2) 0.0006(19) 0.0031(18)
C20 0.038(2) 0.029(2) 0.032(3) 0.000(2) 0.002(2) -0.0062(19)
C21 0.036(2) 0.038(3) 0.029(3) 0.002(2) -0.007(2) -0.008(2)
C22 0.060(3) 0.060(3) 0.044(3) 0.018(3) -0.017(3) -0.009(3)
C23 0.033(3) 0.065(3) 0.048(3) -0.007(3) -0.012(2) 0.007(2)
C24 0.052(3) 0.050(3) 0.040(3) -0.004(2) -0.009(2) -0.012(2)
C25 0.032(2) 0.045(3) 0.040(3) -0.015(2) 0.006(2) -0.002(2)
C26 0.048(3) 0.065(3) 0.070(4) -0.031(3) 0.014(3) -0.001(3)
C27 0.033(3) 0.078(4) 0.058(4) -0.013(3) 0.018(3) -0.011(3)
C28 0.038(3) 0.049(3) 0.075(4) -0.018(3) 0.000(3) 0.016(2)

loop_
_atom_type_symbol
_atom_type_description
_atom_type_scat_dispersion_real
_atom_type_scat_dispersion_imag
_atom_type_scat_source
C C 0.0033 0.0016 'International Tables Vol C Tables 4.2.6.8 and 6.1.1.4'
H H 0.0000 0.0000 'International Tables Vol C Tables 4.2.6.8 and 6.1.1.4'
N N 0.0061 0.0033 'International Tables Vol C Tables 4.2.6.8 and 6.1.1.4'
P P 0.1023 0.0942 'International Tables Vol C Tables 4.2.6.8 and 6.1.1.4'
Cu Cu 0.3201 1.2651 'International Tables Vol C Tables 4.2.6.8 and 6.1.1.4'
I I -0.4742 1.8119 'International Tables Vol C Tables 4.2.6.8 and 6.1.1.4'

loop_
_geom_angle_atom_site_label_1
_geom_angle_atom_site_label_2
_geom_angle_atom_site_label_3
_geom_angle
N1 Cu1 P1 86.28(9)
N1 Cu1 I2 105.05(8)
P1 Cu1 I2 125.41(3)
N1 Cu1 I1 101.17(9)
P1 Cu1 I1 126.96(3)
I2 Cu1 I1 103.40(2)
N1 Cu1 Cu2 144.04(9)
P1 Cu1 Cu2 129.61(3)
I2 Cu1 Cu2 59.009(17)
I1 Cu1 Cu2 58.105(15)
N2 Cu2 P2 86.14(9)
N2 Cu2 I1 101.21(9)
P2 Cu2 I1 129.24(3)
N2 Cu2 I2 100.83(8)
P2 Cu2 I2 126.61(4)
I1 Cu2 I2 101.49(2)
N2 Cu2 Cu1 139.03(9)
P2 Cu2 Cu1 134.77(4)
I1 Cu2 Cu1 57.921(17)
I2 Cu2 Cu1 56.745(14)
Cu1 I1 Cu2 63.974(19)
Cu1 I2 Cu2 64.246(18)
C1 N1 C5 117.4(3)
C1 N1 Cu1 124.1(3)
C5 N1 Cu1 118.5(3)
C15 N2 C19 117.9(4)
C15 N2 Cu2 123.2(3)
C19 N2 Cu2 118.9(3)
C6 P1 C7 101.18(18)
C6 P1 C11 103.81(18)
C7 P1 C11 112.53(18)
C6 P1 Cu1 98.67(13)
C7 P1 Cu1 121.90(13)
C11 P1 Cu1 114.60(13)
C20 P2 C25 103.75(19)
C20 P2 C21 101.51(18)
C25 P2 C21 112.2(2)
C20 P2 Cu2 98.57(13)
C25 P2 Cu2 114.84(13)
C21 P2 Cu2 121.85(14)
N1 C1 C2 124.4(4)
N1 C1 H1 117.8
C2 C1 H1 117.8
C1 C2 C3 117.7(4)
C1 C2 H2 121.2
C3 C2 H2 121.2
C4 C3 C2 119.3(4)
C4 C3 H3 120.4
C2 C3 H3 120.4
C3 C4 C5 119.7(4)
C3 C4 H4 120.2
C5 C4 H4 120.2
N1 C5 C4 121.5(4)
N1 C5 C6 117.4(3)
C4 C5 C6 121.0(4)
C5 C6 P1 115.3(3)
C5 C6 H6A 108.4
P1 C6 H6A 108.4
C5 C6 H6B 108.4
P1 C6 H6B 108.4
H6A C6 H6B 107.5
C9 C7 C10 107.8(3)
C9 C7 C8 107.9(3)
C10 C7 C8 109.3(3)
C9 C7 P1 106.9(3)
C10 C7 P1 116.2(3)
C8 C7 P1 108.4(3)
C7 C8 H8A 109.5
C7 C8 H8B 109.5
H8A C8 H8B 109.5
C7 C8 H8C 109.5
H8A C8 H8C 109.5
H8B C8 H8C 109.5
C7 C9 H9A 109.5
C7 C9 H9B 109.5
H9A C9 H9B 109.5
C7 C9 H9C 109.5
H9A C9 H9C 109.5
H9B C9 H9C 109.5
C7 C10 H10A 109.5
C7 C10 H10B 109.5
H10A C10 H10B 109.5
C7 C10 H10C 109.5
H10A C10 H10C 109.5
H10B C10 H10C 109.5
C12 C11 C13 107.4(3)
C12 C11 C14 109.7(3)
C13 C11 C14 108.8(3)
C12 C11 P1 109.2(3)
C13 C11 P1 105.0(3)
C14 C11 P1 116.3(3)
C11 C12 H12A 109.5
C11 C12 H12B 109.5
H12A C12 H12B 109.5
C11 C12 H12C 109.5
H12A C12 H12C 109.5
H12B C12 H12C 109.5
C11 C13 H13A 109.5
C11 C13 H13B 109.5
H13A C13 H13B 109.5
C11 C13 H13C 109.5
H13A C13 H13C 109.5
H13B C13 H13C 109.5
C11 C14 H14A 109.5
C11 C14 H14B 109.5
H14A C14 H14B 109.5
C11 C14 H14C 109.5
H14A C14 H14C 109.5
H14B C14 H14C 109.5
N2 C15 C16 123.6(4)
N2 C15 H15 118.2
C16 C15 H15 118.2
C15 C16 C17 118.4(4)
C15 C16 H16 120.8
C17 C16 H16 120.8
C18 C17 C16 119.4(4)
C18 C17 H17 120.3
C16 C17 H17 120.3
C17 C18 C19 119.4(4)
C17 C18 H18 120.3
C19 C18 H18 120.3
N2 C19 C18 121.3(4)
N2 C19 C20 117.5(3)
C18 C19 C20 121.1(4)
C19 C20 P2 115.2(3)
C19 C20 H20A 108.5
P2 C20 H20A 108.5
C19 C20 H20B 108.5
P2 C20 H20B 108.5
H20A C20 H20B 107.5
C23 C21 C22 108.5(4)
C23 C21 C24 108.2(3)
C22 C21 C24 109.2(3)
C23 C21 P2 105.8(3)
C22 C21 P2 108.9(3)
C24 C21 P2 116.0(3)
C21 C22 H22A 109.5
C21 C22 H22B 109.5
H22A C22 H22B 109.5
C21 C22 H22C 109.5
H22A C22 H22C 109.5
H22B C22 H22C 109.5
C21 C23 H23A 109.5
C21 C23 H23B 109.5
H23A C23 H23B 109.5
C21 C23 H23C 109.5
H23A C23 H23C 109.5
H23B C23 H23C 109.5
C21 C24 H24A 109.5
C21 C24 H24B 109.5
H24A C24 H24B 109.5
C21 C24 H24C 109.5
H24A C24 H24C 109.5
H24B C24 H24C 109.5
C27 C25 C28 107.9(3)
C27 C25 C26 109.5(4)
C28 C25 C26 108.6(3)
C27 C25 P2 109.3(3)
C28 C25 P2 105.6(3)
C26 C25 P2 115.6(3)
C25 C26 H26A 109.5
C25 C26 H26B 109.5
H26A C26 H26B 109.5
C25 C26 H26C 109.5
H26A C26 H26C 109.5
H26B C26 H26C 109.5
C25 C27 H27A 109.5
C25 C27 H27B 109.5
H27A C27 H27B 109.5
C25 C27 H27C 109.5
H27A C27 H27C 109.5
H27B C27 H27C 109.5
C25 C28 H28A 109.5
C25 C28 H28B 109.5
H28A C28 H28B 109.5
C25 C28 H28C 109.5
H28A C28 H28C 109.5
H28B C28 H28C 109.5

loop_
_geom_bond_atom_site_label_1
_geom_bond_atom_site_label_2
_geom_bond_distance
Cu1 N1 2.124(3)
Cu1 P1 2.2341(12)
Cu1 I2 2.5951(6)
Cu1 I1 2.6355(6)
Cu1 Cu2 2.7950(8)
Cu2 N2 2.126(3)
Cu2 P2 2.2423(12)
Cu2 I1 2.6408(6)
Cu2 I2 2.6603(6)
N1 C1 1.337(5)
N1 C5 1.342(4)
N2 C15 1.336(5)
N2 C19 1.337(4)
P1 C6 1.834(4)
P1 C7 1.873(4)
P1 C11 1.874(4)
P2 C20 1.845(4)
P2 C25 1.873(4)
P2 C21 1.886(4)
C1 C2 1.376(5)
C1 H1 0.9500
C2 C3 1.378(5)
C2 H2 0.9500
C3 C4 1.369(5)
C3 H3 0.9500
C4 C5 1.395(5)
C4 H4 0.9500
C5 C6 1.507(5)
C6 H6A 0.9900
C6 H6B 0.9900
C7 C9 1.523(5)
C7 C10 1.529(5)
C7 C8 1.531(5)
C8 H8A 0.9800
C8 H8B 0.9800
C8 H8C 0.9800
C9 H9A 0.9800
C9 H9B 0.9800
C9 H9C 0.9800
C10 H10A 0.9800
C10 H10B 0.9800
C10 H10C 0.9800
C11 C12 1.524(5)
C11 C13 1.531(5)
C11 C14 1.549(5)
C12 H12A 0.9800
C12 H12B 0.9800
C12 H12C 0.9800
C13 H13A 0.9800
C13 H13B 0.9800
C13 H13C 0.9800
C14 H14A 0.9800
C14 H14B 0.9800
C14 H14C 0.9800
C15 C16 1.365(5)
C15 H15 0.9500
C16 C17 1.367(5)
C16 H16 0.9500
C17 C18 1.363(5)
C17 H17 0.9500
C18 C19 1.390(5)
C18 H18 0.9500
C19 C20 1.510(5)
C20 H20A 0.9900
C20 H20B 0.9900
C21 C23 1.520(5)
C21 C22 1.525(5)
C21 C24 1.535(5)
C22 H22A 0.9800
C22 H22B 0.9800
C22 H22C 0.9800
C23 H23A 0.9800
C23 H23B 0.9800
C23 H23C 0.9800
C24 H24A 0.9800
C24 H24B 0.9800
C24 H24C 0.9800
C25 C27 1.528(5)
C25 C28 1.532(5)
C25 C26 1.550(5)
C26 H26A 0.9800
C26 H26B 0.9800
C26 H26C 0.9800
C27 H27A 0.9800
C27 H27B 0.9800
C27 H27C 0.9800
C28 H28A 0.9800
C28 H28B 0.9800
C28 H28C 0.9800
